data_4307146
loop_
_publ_author_name
'Zhongyue Li'
'Guangshan Zhu'
'Xiaodan Guo'
'Xiaojun Zhao'
'Zhao Jin'
'Shilun Qiu'

_publ_section_title
;
Synthesis, Structure, and Luminescent and Magnetic Properties of Novel
Lanthanide Metal-Organic Frameworks with Zeolite-like Topology
;
_journal_name_full 'Inorganic Chemistry'
_journal_page_first 5174
_journal_page_last 5178
_journal_paper_doi 10.1021/ic061666i
_journal_volume 46
_journal_year 2007
_chemical_formula_sum 'C15 H19 Ho N2 O9'
_chemical_formula_weight 536.25
_chemical_name_common Ho(BTC)(DMF)2(H2O)
_chemical_name_systematic
; 
 ? 
;
_space_group_IT_number 15
_symmetry_cell_setting monoclinic
_symmetry_space_group_name_Hall '-C 2yc'
_symmetry_space_group_name_H-M 'C 1 2/c 1'
_atom_sites_solution_hydrogens geom
_atom_sites_solution_primary direct
_atom_sites_solution_secondary difmap
_audit_creation_method SHELXL-97
_cell_angle_alpha 90.00
_cell_angle_beta 107.06(3)
_cell_angle_gamma 90.00
_cell_formula_units_Z 8
_cell_length_a 18.440(4)
_cell_length_b 11.647(2)
_cell_length_c 19.698(4)
_cell_measurement_temperature 293(2)
_cell_volume 4044.4(15)
_computing_cell_refinement 'Bruker SMART'
_computing_data_collection 'Bruker SMART'
_computing_data_reduction 'Bruker SMART'
_computing_molecular_graphics 'SHELXS-97 (Sheldrick, 1990)'
_computing_publication_material 'SHELXL-97 (Sheldrick, 1997)'
_computing_structure_refinement 'SHELXL-97 (Sheldrick, 1997)'
_computing_structure_solution 'SHELXS-97 (Sheldrick, 1990)'
_diffrn_ambient_temperature 293(2)
_diffrn_measured_fraction_theta_full 0.865
_diffrn_measured_fraction_theta_max 0.865
_diffrn_measurement_device_type 'CCD area detector'
_diffrn_measurement_method 'phi and omega scans'
_diffrn_radiation_monochromator graphite
_diffrn_radiation_source 'fine-focus sealed tube'
_diffrn_radiation_type MoK\a
_diffrn_radiation_wavelength 0.71073
_diffrn_reflns_av_R_equivalents 0.0430
_diffrn_reflns_av_sigmaI/netI 0.0611
_diffrn_reflns_limit_h_max 22
_diffrn_reflns_limit_h_min -22
_diffrn_reflns_limit_k_max 13
_diffrn_reflns_limit_k_min -14
_diffrn_reflns_limit_l_max 25
_diffrn_reflns_limit_l_min -25
_diffrn_reflns_number 10175
_diffrn_reflns_theta_full 27.75
_diffrn_reflns_theta_max 27.75
_diffrn_reflns_theta_min 2.10
_diffrn_standards_decay_% 0
_diffrn_standards_interval_count 0
_diffrn_standards_interval_time .
_diffrn_standards_number 0
_exptl_absorpt_coefficient_mu 3.959
_exptl_absorpt_correction_type none
_exptl_crystal_colour yellow
_exptl_crystal_density_diffrn 1.761
_exptl_crystal_density_method 'not measured'
_exptl_crystal_description rod
_exptl_crystal_F_000 2096
_exptl_crystal_size_max 0.8
_exptl_crystal_size_mid 0.5
_exptl_crystal_size_min 0.5
_refine_diff_density_max 1.706
_refine_diff_density_min -0.815
_refine_diff_density_rms 0.214
_refine_ls_extinction_method none
_refine_ls_goodness_of_fit_ref 0.998
_refine_ls_hydrogen_treatment mixed
_refine_ls_matrix_type full
_refine_ls_number_parameters 267
_refine_ls_number_reflns 4114
_refine_ls_number_restraints 24
_refine_ls_restrained_S_all 0.998
_refine_ls_R_factor_all 0.0593
_refine_ls_R_factor_gt 0.0401
_refine_ls_shift/su_max 1.997
_refine_ls_shift/su_mean 0.046
_refine_ls_structure_factor_coef Fsqd
_refine_ls_weighting_details 'calc w=1/[\s^2^(Fo^2^)+(0.0706P)^2^+9.6244P] where P=(Fo^2^+2Fc^2^)/3'
_refine_ls_weighting_scheme calc
_refine_ls_wR_factor_gt 0.1104
_refine_ls_wR_factor_ref 0.1238
_reflns_number_gt 3021
_reflns_number_total 4114
_reflns_threshold_expression >2sigma(I)
_cod_data_source_file ic061666i-file001_3.cif
_cod_data_source_block Ho(BTC)(DMF)2(H2O)
_cod_original_cell_volume 4044.5(14)
_cod_database_code 4307146

loop_
_symmetry_equiv_pos_as_xyz
'x, y, z'
'-x, y, -z+1/2'
'x+1/2, y+1/2, z'
'-x+1/2, y+1/2, -z+1/2'
'-x, -y, -z'
'x, -y, z-1/2'
'-x+1/2, -y+1/2, -z'
'x+1/2, -y+1/2, z-1/2'

loop_
_atom_site_label
_atom_site_type_symbol
_atom_site_fract_x
_atom_site_fract_y
_atom_site_fract_z
_atom_site_U_iso_or_equiv
_atom_site_adp_type
_atom_site_occupancy
_atom_site_symmetry_multiplicity
_atom_site_calc_flag
_atom_site_refinement_flags
_atom_site_disorder_assembly
_atom_site_disorder_group
Ho1 Ho 0.074964(17) 0.32957(3) 1.083162(16) 0.02253(13) Uani 1 1 d . . .
C1 C 0.1918(4) 0.1743(6) 1.1083(4) 0.0293(17) Uani 1 1 d . . .
C2 C 0.1243(4) 0.4213(6) 1.2175(4) 0.0268(16) Uani 1 1 d . . .
C3 C 0.0900(4) 0.5040(6) 0.9562(4) 0.0255(15) Uani 1 1 d . . .
C4 C 0.1337(4) 0.4887(6) 0.9055(4) 0.0257(15) Uani 1 1 d . . .
C5 C 0.1119(4) 0.5415(6) 0.8390(4) 0.0277(16) Uani 1 1 d . . .
H5 H 0.0691 0.5883 0.8269 0.033 Uiso 1 1 calc R . .
C6 C 0.1527(4) 0.5256(5) 0.7899(4) 0.0249(15) Uani 1 1 d . . .
C7 C 0.2161(4) 0.4580(6) 0.8083(4) 0.0304(16) Uani 1 1 d . . .
H7A H 0.2437 0.4474 0.7762 0.036 Uiso 1 1 calc R . .
C8 C 0.2400(4) 0.4049(6) 0.8744(4) 0.0262(15) Uani 1 1 d . . .
C9 C 0.1995(4) 0.4196(5) 0.9230(4) 0.0256(15) Uani 1 1 d . . .
H9 H 0.2156 0.3840 0.9671 0.031 Uiso 1 1 calc R . .
C10 C -0.0479(6) 0.2789(8) 0.9247(5) 0.049(2) Uani 1 1 d . . .
H10 H -0.0686 0.3523 0.9175 0.059 Uiso 1 1 calc R . .
C11 C -0.0618(9) 0.0800(10) 0.9025(8) 0.106(5) Uani 1 1 d . . .
H11A H -0.0266 0.0739 0.9492 0.159 Uiso 1 1 calc R . .
H11B H -0.0372 0.0571 0.8679 0.159 Uiso 1 1 calc R . .
H11C H -0.1045 0.0309 0.8991 0.159 Uiso 1 1 calc R . .
C12 C -0.1625(7) 0.2174(14) 0.8423(8) 0.126(7) Uani 1 1 d . . .
H12A H -0.1959 0.1569 0.8473 0.189 Uiso 1 1 calc R . .
H12B H -0.1606 0.2198 0.7941 0.189 Uiso 1 1 calc R . .
H12C H -0.1809 0.2895 0.8542 0.189 Uiso 1 1 calc R . .
C13 C -0.0508(6) 0.1793(7) 1.1316(5) 0.046(2) Uani 1 1 d . . .
H13 H -0.0232 0.1958 1.1782 0.055 Uiso 1 1 calc R . .
C14 C -0.1563(8) 0.1195(12) 1.1807(8) 0.096(4) Uani 1 1 d . . .
H14A H -0.1257 0.1559 1.2232 0.144 Uiso 1 1 calc R . .
H14B H -0.1594 0.0387 1.1889 0.144 Uiso 1 1 calc R . .
H14C H -0.2063 0.1522 1.1674 0.144 Uiso 1 1 calc R . .
C15 C -0.1629(12) 0.107(2) 1.0492(12) 0.228(12) Uani 1 1 d U . .
H15A H -0.1419 0.1475 1.0169 0.342 Uiso 1 1 calc R . .
H15B H -0.2154 0.1275 1.0400 0.342 Uiso 1 1 calc R . .
H15C H -0.1589 0.0259 1.0427 0.342 Uiso 1 1 calc R . .
N1 N -0.0870(5) 0.1962(7) 0.8896(5) 0.064(3) Uani 1 1 d . . .
N2 N -0.1212(5) 0.1379(8) 1.1225(5) 0.068(3) Uani 1 1 d . . .
O1 O 0.1748(4) 0.2309(6) 1.0526(3) 0.060(2) Uani 1 1 d . . .
O2 O 0.1538(4) 0.1806(5) 1.1508(4) 0.059(2) Uani 1 1 d . . .
O3 O 0.1553(3) 0.4491(5) 1.1708(3) 0.0451(15) Uani 1 1 d . . .
O4 O 0.0703(3) 0.3525(4) 1.2035(3) 0.0274(11) Uani 1 1 d . . .
O5 O -0.0267(3) 0.4464(5) 1.0663(3) 0.0439(15) Uani 1 1 d . . .
O6 O 0.1161(3) 0.4667(4) 1.0182(2) 0.0309(12) Uani 1 1 d . . .
O7 O 0.0159(4) 0.2673(6) 0.9677(3) 0.0539(17) Uani 1 1 d . . .
H7 H 0.0479 0.2232 0.9495 0.065 Uiso 1 1 calc R . .
O8 O -0.0197(4) 0.1974(5) 1.0884(3) 0.0498(16) Uani 1 1 d . . .
O1W O -0.006(4) 0.899(3) 0.237(3) 0.088(12) Uani 0.25 1 d PU . .
O2W O 0.0000 0.687(2) 0.2500 0.108(9) Uani 0.50 2 d SPU . .
O3W O 0.0196(13) 0.7958(17) 0.2650(13) 0.041(6) Uani 0.25 1 d PU . .
O4W O 0.0000 0.9883(12) 0.2500 0.058(6) Uani 0.50 2 d SP . .

loop_
_atom_site_aniso_label
_atom_site_aniso_U_11
_atom_site_aniso_U_22
_atom_site_aniso_U_33
_atom_site_aniso_U_23
_atom_site_aniso_U_13
_atom_site_aniso_U_12
Ho1 0.02235(18) 0.02840(19) 0.01746(19) 0.00040(12) 0.00679(13) 0.00747(13)
C1 0.027(4) 0.036(4) 0.027(4) 0.001(3) 0.012(3) 0.015(3)
C2 0.028(4) 0.032(4) 0.022(4) 0.004(3) 0.010(3) 0.001(3)
C3 0.029(4) 0.028(3) 0.023(4) 0.006(3) 0.013(3) 0.004(3)
C4 0.026(3) 0.029(3) 0.021(3) 0.002(3) 0.006(3) 0.005(3)
C5 0.032(4) 0.027(3) 0.025(4) 0.000(3) 0.009(3) 0.012(3)
C6 0.030(4) 0.024(3) 0.022(3) 0.000(3) 0.010(3) 0.006(3)
C7 0.033(4) 0.034(4) 0.029(4) 0.000(3) 0.015(3) 0.009(3)
C8 0.024(4) 0.032(3) 0.025(4) 0.001(3) 0.010(3) 0.010(3)
C9 0.028(4) 0.024(3) 0.023(4) 0.000(3) 0.005(3) 0.007(3)
C10 0.052(6) 0.046(5) 0.047(6) -0.008(4) 0.013(5) 0.004(4)
C11 0.136(14) 0.048(7) 0.144(14) 0.003(7) 0.058(12) -0.006(7)
C12 0.072(10) 0.139(13) 0.125(14) -0.022(11) -0.036(10) -0.014(9)
C13 0.057(6) 0.040(4) 0.040(5) -0.010(4) 0.011(5) -0.004(4)
C14 0.093(10) 0.106(10) 0.121(12) 0.003(9) 0.082(10) -0.018(8)
C15 0.135(17) 0.31(2) 0.16(2) -0.02(2) -0.079(15) -0.069(18)
N1 0.066(6) 0.054(5) 0.060(5) -0.015(4) 0.002(5) -0.012(4)
N2 0.052(6) 0.083(6) 0.066(6) -0.008(5) 0.014(5) -0.009(5)
O1 0.067(4) 0.076(4) 0.045(4) 0.030(3) 0.030(3) 0.051(4)
O2 0.068(4) 0.073(5) 0.051(4) 0.028(3) 0.041(4) 0.050(4)
O3 0.051(4) 0.063(4) 0.024(3) -0.009(3) 0.016(3) -0.027(3)
O4 0.025(3) 0.036(3) 0.023(3) -0.008(2) 0.010(2) -0.006(2)
O5 0.041(3) 0.061(4) 0.035(3) 0.017(3) 0.019(3) 0.028(3)
O6 0.031(3) 0.044(3) 0.020(3) 0.006(2) 0.012(2) 0.011(2)
O7 0.052(4) 0.074(4) 0.033(3) -0.016(3) 0.008(3) 0.004(3)
O8 0.056(4) 0.063(4) 0.038(4) -0.008(3) 0.025(3) -0.018(3)
O1W 0.084(14) 0.099(14) 0.084(16) 0.006(10) 0.030(10) 0.003(10)
O2W 0.118(13) 0.102(12) 0.113(12) 0.000 0.048(9) 0.000
O3W 0.047(11) 0.028(7) 0.048(10) 0.000(7) 0.013(8) 0.001(7)
O4W 0.107(16) 0.011(7) 0.053(11) 0.000 0.020(11) 0.000

loop_
_atom_type_symbol
_atom_type_description
_atom_type_scat_dispersion_real
_atom_type_scat_dispersion_imag
_atom_type_scat_source
C C 0.0033 0.0016 'International Tables Vol C Tables 4.2.6.8 and 6.1.1.4'
H H 0.0000 0.0000 'International Tables Vol C Tables 4.2.6.8 and 6.1.1.4'
N N 0.0061 0.0033 'International Tables Vol C Tables 4.2.6.8 and 6.1.1.4'
O O 0.0106 0.0060 'International Tables Vol C Tables 4.2.6.8 and 6.1.1.4'
Ho Ho -0.2175 4.6783 'International Tables Vol C Tables 4.2.6.8 and 6.1.1.4'

loop_
_geom_angle_atom_site_label_1
_geom_angle_atom_site_label_2
_geom_angle_atom_site_label_3
_geom_angle
_geom_angle_site_symmetry_1
_geom_angle_site_symmetry_3
_geom_angle_publ_flag
O5 Ho1 O6 84.01(19) . . ?
O5 Ho1 O7 85.1(2) . . ?
O6 Ho1 O7 79.0(2) . . ?
O5 Ho1 O8 78.8(2) . . ?
O6 Ho1 O8 147.7(2) . . ?
O7 Ho1 O8 72.5(2) . . ?
O5 Ho1 O3 93.9(2) . . ?
O6 Ho1 O3 76.12(19) . . ?
O7 Ho1 O3 155.1(2) . . ?
O8 Ho1 O3 131.8(2) . . ?
O5 Ho1 O1 156.7(2) . . ?
O6 Ho1 O1 77.9(2) . . ?
O7 Ho1 O1 77.2(2) . . ?
O8 Ho1 O1 109.4(3) . . ?
O3 Ho1 O1 95.9(3) . . ?
O5 Ho1 O2 149.0(2) . . ?
O6 Ho1 O2 124.3(2) . . ?
O7 Ho1 O2 110.5(2) . . ?
O8 Ho1 O2 80.7(3) . . ?
O3 Ho1 O2 82.7(3) . . ?
O1 Ho1 O2 53.6(2) . . ?
O5 Ho1 O4 79.07(19) . . ?
O6 Ho1 O4 125.47(17) . . ?
O7 Ho1 O4 148.5(2) . . ?
O8 Ho1 O4 77.77(19) . . ?
O3 Ho1 O4 54.14(18) . . ?
O1 Ho1 O4 123.55(19) . . ?
O2 Ho1 O4 74.0(2) . . ?
O5 Ho1 C1 175.1(2) . . ?
O6 Ho1 C1 100.8(2) . . ?
O7 Ho1 C1 95.1(2) . . ?
O8 Ho1 C1 96.6(2) . . ?
O3 Ho1 C1 88.0(2) . . ?
O1 Ho1 C1 26.8(2) . . ?
O2 Ho1 C1 26.9(2) . . ?
O4 Ho1 C1 98.5(2) . . ?
O5 Ho1 C2 86.2(2) . . ?
O6 Ho1 C2 101.25(19) . . ?
O7 Ho1 C2 171.1(2) . . ?
O8 Ho1 C2 104.6(2) . . ?
O3 Ho1 C2 27.3(2) . . ?
O1 Ho1 C2 111.6(2) . . ?
O2 Ho1 C2 76.8(2) . . ?
O4 Ho1 C2 26.89(19) . . ?
C1 Ho1 C2 93.5(2) . . ?
O1 C1 O2 121.4(7) . . ?
O1 C1 C8 120.0(7) . 7_557 ?
O2 C1 C8 118.7(7) . 7_557 ?
O1 C1 Ho1 60.6(4) . . ?
O2 C1 Ho1 61.0(4) . . ?
C8 C1 Ho1 175.9(5) 7_557 . ?
O4 C2 O3 120.5(7) . . ?
O4 C2 C6 120.7(7) . 6_566 ?
O3 C2 C6 118.8(6) . 6_566 ?
O4 C2 Ho1 61.3(4) . . ?
O3 C2 Ho1 59.3(4) . . ?
C6 C2 Ho1 178.0(5) 6_566 . ?
O6 C3 O5 123.6(7) . 5_567 ?
O6 C3 C4 119.4(6) . . ?
O5 C3 C4 117.0(6) 5_567 . ?
C5 C4 C9 118.1(7) . . ?
C5 C4 C3 121.3(6) . . ?
C9 C4 C3 120.5(6) . . ?
C4 C5 C6 121.6(6) . . ?
C7 C6 C5 118.9(6) . . ?
C7 C6 C2 121.5(7) . 6_565 ?
C5 C6 C2 119.5(6) . 6_565 ?
C6 C7 C8 121.0(7) . . ?
C9 C8 C7 120.3(6) . . ?
C9 C8 C1 120.0(6) . 7_557 ?
C7 C8 C1 119.6(7) . 7_557 ?
C8 C9 C4 120.0(6) . . ?
O7 C10 N1 124.0(9) . . ?
O8 C13 N2 128.6(10) . . ?
C10 N1 C11 121.0(10) . . ?
C10 N1 C12 120.1(10) . . ?
C11 N1 C12 118.5(10) . . ?
C13 N2 C15 115.2(13) . . ?
C13 N2 C14 124.7(10) . . ?
C15 N2 C14 120.1(14) . . ?
C1 O1 Ho1 92.6(5) . . ?
C1 O2 Ho1 92.2(4) . . ?
C2 O3 Ho1 93.5(4) . . ?
C2 O4 Ho1 91.9(4) . . ?
C3 O5 Ho1 165.9(5) 5_567 . ?
C3 O6 Ho1 133.3(5) . . ?
C10 O7 Ho1 135.4(6) . . ?
C13 O8 Ho1 132.5(6) . . ?
O1W O1W O4W 76(3) 2 . ?
O1W O1W O3W 93(4) 2 2 ?
O4W O1W O3W 164(6) . 2 ?
O1W O1W O3W 65(4) 2 . ?
O4W O1W O3W 140(5) . . ?
O3W O1W O3W 35(2) 2 . ?
O3W O2W O3W 34.7(19) 2 . ?
O3W O3W O1W 81(3) 2 2 ?
O3W O3W O1W 64(3) 2 . ?
O1W O3W O1W 22(4) 2 . ?
O3W O3W O2W 72.7(9) 2 . ?
O1W O3W O2W 152(3) 2 . ?
O1W O3W O2W 136(3) . . ?
O1W O4W O1W 27(5) . 2 ?

loop_
_geom_bond_atom_site_label_1
_geom_bond_atom_site_label_2
_geom_bond_distance
_geom_bond_site_symmetry_2
_geom_bond_publ_flag
Ho1 O5 2.261(5) . ?
Ho1 O6 2.309(5) . ?
Ho1 O7 2.331(6) . ?
Ho1 O8 2.352(6) . ?
Ho1 O3 2.369(5) . ?
Ho1 O1 2.393(6) . ?
Ho1 O2 2.401(5) . ?
Ho1 O4 2.412(5) . ?
Ho1 C1 2.744(7) . ?
Ho1 C2 2.750(7) . ?
C1 O1 1.240(9) . ?
C1 O2 1.241(10) . ?
C1 C8 1.516(9) 7_557 ?
C2 O4 1.244(8) . ?
C2 O3 1.262(9) . ?
C2 C6 1.500(9) 6_566 ?
C3 O6 1.253(8) . ?
C3 O5 1.260(8) 5_567 ?
C3 C4 1.467(10) . ?
C4 C5 1.396(10) . ?
C4 C9 1.411(9) . ?
C5 C6 1.401(10) . ?
C6 C7 1.367(9) . ?
C6 C2 1.500(9) 6_565 ?
C7 C8 1.391(10) . ?
C8 C9 1.386(10) . ?
C8 C1 1.516(9) 7_557 ?
C10 O7 1.238(11) . ?
C10 N1 1.278(11) . ?
C11 N1 1.429(13) . ?
C12 N1 1.451(15) . ?
C13 O8 1.176(11) . ?
C13 N2 1.345(13) . ?
C14 N2 1.487(15) . ?
C15 N2 1.47(2) . ?
O5 C3 1.260(8) 5_567 ?
O1W O1W 0.51(10) 2 ?
O1W O4W 1.07(3) . ?
O1W O3W 1.23(4) 2 ?
O1W O3W 1.35(4) . ?
O2W O3W 1.32(3) 2 ?
O2W O3W 1.32(3) . ?
O3W O3W 0.79(4) 2 ?
O3W O1W 1.23(4) 2 ?
O4W O1W 1.07(3) 2 ?
